data_8106987
loop_
_publ_author_name
'Bi-Song, Zhang'
'Ling-Xia, Hu'
'Chang-Sheng, Wu'
'Zhen-Xiang, Liu'

_publ_section_title
;
 Crystal structures of bis(1,10-phenanthrolin-1-ium)
 aquapentakis(nitrato-\k2 O,O&#x2032;)neodym(III) monohydrate,
 C24H22N9NdO17
;
_journal_issue 3
_journal_name_full 'Zeitschrift f\"ur Kristallographie - New Crystal Structures'
_journal_page_first 721
_journal_page_last 723
_journal_paper_doi 10.1515/ncrs-2015-0245
_journal_volume 231
_journal_year 2016
_chemical_formula_moiety 'H2 N5 Nd O16, 2(C12 H9 N2), H2 O'
_chemical_formula_sum 'C24 H22 N9 Nd O17'
_chemical_formula_weight 852.75
_space_group_IT_number 2
_space_group_name_Hall '-P 1'
_space_group_name_H-M_alt 'P -1'
_symmetry_cell_setting triclinic
_symmetry_space_group_name_Hall '-P 1'
_symmetry_space_group_name_H-M 'P -1'
_atom_sites_solution_hydrogens geom
_atom_sites_solution_primary direct
_atom_sites_solution_secondary difmap
_cell_angle_alpha 94.51(3)
_cell_angle_beta 91.76(3)
_cell_angle_gamma 97.34(3)
_cell_formula_units_Z 2
_cell_length_a 7.6445(15)
_cell_length_b 7.9378(16)
_cell_length_c 25.741(5)
_cell_measurement_reflns_used 13607
_cell_measurement_temperature 290(2)
_cell_measurement_theta_max 24.99
_cell_measurement_theta_min 3.07
_cell_volume 1543.1(5)
_computing_cell_refinement RAPID-AUTO
_computing_data_collection 'RAPID-AUTO (Rigaku, 1998)'
_computing_data_reduction 'CrystalStructure (Rigaku/MSC, 2002)'
_computing_molecular_graphics 'SHELXTL (Sheldrick, 2008)'
_computing_publication_material SHELXL97
_computing_structure_refinement 'SHELXL-97 (Sheldrick, 2008)'
_computing_structure_solution 'SHELXS-97 (Sheldrick, 2008)'
_diffrn_ambient_temperature 290(2)
_diffrn_measured_fraction_theta_full 0.996
_diffrn_measured_fraction_theta_max 0.996
_diffrn_measurement_device_type 'Rigaku R-AXIS RAPID'
_diffrn_measurement_method '\w scans'
_diffrn_radiation_monochromator graphite
_diffrn_radiation_source 'fine-focus sealed tube'
_diffrn_radiation_type MoK\a
_diffrn_radiation_wavelength 0.71073
_diffrn_reflns_av_R_equivalents 0.0382
_diffrn_reflns_av_sigmaI/netI 0.0478
_diffrn_reflns_limit_h_max 9
_diffrn_reflns_limit_h_min -9
_diffrn_reflns_limit_k_max 9
_diffrn_reflns_limit_k_min -9
_diffrn_reflns_limit_l_max 29
_diffrn_reflns_limit_l_min -30
_diffrn_reflns_number 12190
_diffrn_reflns_theta_full 24.99
_diffrn_reflns_theta_max 24.99
_diffrn_reflns_theta_min 3.07
_exptl_absorpt_coefficient_mu 1.778
_exptl_absorpt_correction_T_max 0.767
_exptl_absorpt_correction_T_min 0.717
_exptl_absorpt_correction_type multi-scan
_exptl_absorpt_process_details '(ABSCOR; Higashi, 1995)'
_exptl_crystal_colour colorless
_exptl_crystal_density_diffrn 1.835
_exptl_crystal_density_method 'not measured'
_exptl_crystal_description block
_exptl_crystal_F_000 850
_exptl_crystal_size_max 0.220
_exptl_crystal_size_mid 0.160
_exptl_crystal_size_min 0.150
_refine_diff_density_max 1.078
_refine_diff_density_min -0.824
_refine_diff_density_rms 0.085
_refine_ls_extinction_method none
_refine_ls_goodness_of_fit_ref 1.037
_refine_ls_hydrogen_treatment constr
_refine_ls_matrix_type full
_refine_ls_number_parameters 460
_refine_ls_number_reflns 5405
_refine_ls_number_restraints 16
_refine_ls_restrained_S_all 1.077
_refine_ls_R_factor_all 0.0301
_refine_ls_R_factor_gt 0.0274
_refine_ls_shift/su_max 0.001
_refine_ls_shift/su_mean 0.000
_refine_ls_structure_factor_coef Fsqd
_refine_ls_weighting_details 'calc w=1/[\s^2^(Fo^2^)+(0.0332P)^2^+0.5648P] where P=(Fo^2^+2Fc^2^)/3'
_refine_ls_weighting_scheme calc
_refine_ls_wR_factor_gt 0.0662
_refine_ls_wR_factor_ref 0.0686
_reflns_number_gt 5027
_reflns_number_total 5405
_reflns_threshold_expression >2sigma(I)
_cod_data_source_file suppl_ncrs-2015-0245_suppl.cif
_cod_data_source_block d
_cod_depositor_comments
;
The following automatic conversions were performed:

data item '_geom_hbond_publ_flag' value 'YES' was changed to 'yes' in
accordance with the built-in table derived from the CIF Core
dictionary named 'cif_core.dic' version 2.4.5 last updated on
2014-11-21 (4 times).

Automatic conversion script
Id: cif_fix_values 8738 2021-04-28 16:35:53Z antanas 
;
_cod_original_sg_symbol_Hall ' -P 1  '
_cod_original_sg_symbol_H-M ' p-1'
_cod_database_code 8106987

loop_
_symmetry_equiv_pos_as_xyz
'x, y, z'
'-x, -y, -z'

loop_
_atom_site_label
_atom_site_type_symbol
_atom_site_fract_x
_atom_site_fract_y
_atom_site_fract_z
_atom_site_U_iso_or_equiv
_atom_site_adp_type
_atom_site_occupancy
_atom_site_symmetry_multiplicity
_atom_site_calc_flag
_atom_site_refinement_flags
_atom_site_disorder_assembly
_atom_site_disorder_group
Nd1 Nd 0.03040(2) 0.491144(15) 0.249093(5) 0.02828(8) Uani 1 1 d U . .
N1 N 0.8165(4) -0.2166(4) 0.51168(11) 0.0496(7) Uani 1 1 d . . .
N2 N 0.6963(4) -0.1190(3) 0.41867(10) 0.0416(6) Uani 1 1 d . . .
HN2 H 0.7206 -0.2171 0.4265 0.050 Uiso 1 1 d R . .
N3 N 0.1870(4) 1.1892(3) -0.01663(10) 0.0400(6) Uani 1 1 d . . .
N4 N 0.3213(4) 1.0932(3) 0.07491(10) 0.0379(6) Uani 1 1 d . . .
HN4 H 0.2961 1.1934 0.0699 0.046 Uiso 1 1 d R . .
N5 N 0.1443(4) 0.4406(3) 0.13780(10) 0.0376(6) Uani 1 1 d . . .
N6 N 0.3408(4) 0.4930(4) 0.32166(12) 0.0519(7) Uani 1 1 d U . .
N7 N -0.3107(4) 0.4824(3) 0.18821(11) 0.0415(7) Uani 1 1 d . . .
N8 N 0.2390(4) 0.8406(3) 0.24145(10) 0.0385(6) Uani 1 1 d . . .
N9 N -0.1417(4) 0.5359(3) 0.35140(10) 0.0390(6) Uani 1 1 d . . .
C1 C 0.8799(5) -0.2574(5) 0.55707(15) 0.0578(10) Uani 1 1 d . . .
H1 H 0.9106 -0.3664 0.5590 0.069 Uiso 1 1 calc R . .
C2 C 0.9028(5) -0.1449(6) 0.60214(15) 0.0615(11) Uani 1 1 d . . .
H2 H 0.9468 -0.1802 0.6330 0.074 Uiso 1 1 calc R . .
C3 C 0.8609(5) 0.0151(5) 0.60077(14) 0.0573(10) Uani 1 1 d . . .
H3 H 0.8762 0.0907 0.6305 0.069 Uiso 1 1 calc R . .
C4 C 0.7939(5) 0.0658(4) 0.55371(13) 0.0454(8) Uani 1 1 d . . .
C5 C 0.7468(5) 0.2325(5) 0.54816(15) 0.0544(9) Uani 1 1 d . . .
H5 H 0.7614 0.3132 0.5767 0.065 Uiso 1 1 calc R . .
C6 C 0.6821(5) 0.2746(4) 0.50265(15) 0.0526(9) Uani 1 1 d . . .
H6 H 0.6497 0.3829 0.5004 0.063 Uiso 1 1 calc R . .
C7 C 0.6620(4) 0.1554(4) 0.45744(13) 0.0413(7) Uani 1 1 d . . .
C8 C 0.5970(5) 0.1937(4) 0.40887(14) 0.0485(8) Uani 1 1 d . . .
H8 H 0.5624 0.3004 0.4052 0.058 Uiso 1 1 calc R . .
C9 C 0.5839(5) 0.0758(5) 0.36680(14) 0.0517(9) Uani 1 1 d . . .
H9 H 0.5403 0.1015 0.3346 0.062 Uiso 1 1 calc R . .
C10 C 0.6361(5) -0.0816(5) 0.37273(13) 0.0494(9) Uani 1 1 d . . .
H10 H 0.6291 -0.1622 0.3442 0.059 Uiso 1 1 calc R . .
C11 C 0.7097(4) -0.0063(4) 0.46193(12) 0.0373(7) Uani 1 1 d . . .
C12 C 0.7761(4) -0.0559(4) 0.51062(12) 0.0389(7) Uani 1 1 d . . .
C21 C 0.1201(5) 1.2309(4) -0.06119(13) 0.0450(8) Uani 1 1 d . . .
H21 H 0.0907 1.3406 -0.0625 0.054 Uiso 1 1 calc R . .
C22 C 0.0911(5) 1.1194(4) -0.10640(13) 0.0462(8) Uani 1 1 d . . .
H22 H 0.0459 1.1559 -0.1369 0.055 Uiso 1 1 calc R . .
C23 C 0.1296(5) 0.9580(4) -0.10526(12) 0.0444(8) Uani 1 1 d . . .
H23 H 0.1111 0.8826 -0.1350 0.053 Uiso 1 1 calc R . .
C24 C 0.1979(4) 0.9049(4) -0.05863(12) 0.0380(7) Uani 1 1 d . . .
C25 C 0.2402(5) 0.7371(4) -0.05331(13) 0.0460(8) Uani 1 1 d . . .
H25 H 0.2204 0.6562 -0.0817 0.055 Uiso 1 1 calc R . .
C26 C 0.3081(5) 0.6925(4) -0.00837(14) 0.0467(8) Uani 1 1 d . . .
H26 H 0.3354 0.5824 -0.0062 0.056 Uiso 1 1 calc R . .
C27 C 0.3387(4) 0.8140(4) 0.03627(12) 0.0372(7) Uani 1 1 d . . .
C28 C 0.4130(5) 0.7763(4) 0.08414(13) 0.0436(8) Uani 1 1 d . . .
H28 H 0.4440 0.6681 0.0878 0.052 Uiso 1 1 calc R . .
C29 C 0.4397(5) 0.8984(5) 0.12523(13) 0.0487(9) Uani 1 1 d . . .
H29 H 0.4907 0.8741 0.1566 0.058 Uiso 1 1 calc R . .
C30 C 0.3907(5) 1.0578(5) 0.11989(13) 0.0472(8) Uani 1 1 d . . .
H30 H 0.4065 1.1404 0.1479 0.057 Uiso 1 1 calc R . .
C31 C 0.2956(4) 0.9780(4) 0.03217(11) 0.0335(6) Uani 1 1 d . . .
C32 C 0.2226(4) 1.0277(4) -0.01561(11) 0.0334(6) Uani 1 1 d . . .
O1 O 0.1809(4) 0.3461(3) 0.17192(8) 0.0469(5) Uani 1 1 d U . .
O2 O 0.0563(4) 0.5574(3) 0.15118(9) 0.0562(7) Uani 1 1 d U . .
O3 O 0.1885(4) 0.4176(3) 0.09226(9) 0.0533(6) Uani 1 1 d . . .
O4 O 0.3186(4) 0.3913(3) 0.28243(12) 0.0668(8) Uani 1 1 d U . .
O5 O 0.2227(4) 0.5900(4) 0.32957(10) 0.0665(7) Uani 1 1 d U . .
O6 O 0.4709(4) 0.5061(4) 0.35137(14) 0.0859(11) Uani 1 1 d . . .
O7 O -0.2463(3) 0.3470(3) 0.19536(10) 0.0551(7) Uani 1 1 d U . .
O8 O -0.2398(3) 0.6145(3) 0.21478(11) 0.0535(6) Uani 1 1 d U . .
O9 O -0.4301(4) 0.4855(4) 0.15612(12) 0.0688(8) Uani 1 1 d . . .
O10 O 0.3185(4) 0.9876(3) 0.24302(11) 0.0545(7) Uani 1 1 d . . .
O11 O 0.0765(3) 0.8163(3) 0.24696(10) 0.0464(6) Uani 1 1 d U . .
O12 O 0.3183(3) 0.7128(3) 0.23381(10) 0.0529(6) Uani 1 1 d U . .
O13 O -0.1207(4) 0.6593(3) 0.32379(9) 0.0494(6) Uani 1 1 d U . .
O14 O -0.1242(4) 0.3920(3) 0.32959(10) 0.0570(7) Uani 1 1 d U . .
O15 O -0.1750(3) 0.5544(3) 0.39773(9) 0.0506(6) Uani 1 1 d . . .
O16 O -0.0004(4) 0.1801(3) 0.25202(11) 0.0547(7) Uani 1 1 d . . .
H16A H -0.0913 0.1128 0.2518 0.066 Uiso 1 1 d R . .
H16B H 0.0902 0.1357 0.2490 0.066 Uiso 1 1 d R . .
O17 O -0.2994(4) -0.0444(3) 0.24540(12) 0.0649(8) Uani 1 1 d . . .
H17B H -0.4015 -0.0244 0.2419 0.078 Uiso 1 1 d R . .
H17A H -0.2892 -0.1440 0.2365 0.078 Uiso 1 1 d R . .

loop_
_atom_site_aniso_label
_atom_site_aniso_U_11
_atom_site_aniso_U_22
_atom_site_aniso_U_33
_atom_site_aniso_U_23
_atom_site_aniso_U_13
_atom_site_aniso_U_12
Nd1 0.03196(12) 0.02175(9) 0.03123(10) -0.00064(6) -0.00508(7) 0.00720(7)
N1 0.0530(19) 0.0471(15) 0.0488(16) 0.0081(13) -0.0038(14) 0.0063(14)
N2 0.0486(17) 0.0381(14) 0.0384(14) 0.0021(11) 0.0009(12) 0.0072(13)
N3 0.0452(16) 0.0350(13) 0.0400(14) 0.0031(11) -0.0025(12) 0.0071(12)
N4 0.0425(16) 0.0367(13) 0.0344(13) 0.0018(11) -0.0003(12) 0.0057(12)
N5 0.0436(16) 0.0333(13) 0.0340(14) -0.0014(11) -0.0025(12) 0.0014(12)
N6 0.0506(17) 0.0514(16) 0.0523(16) 0.0136(14) -0.0226(14) 0.0014(12)
N7 0.0379(16) 0.0401(15) 0.0462(15) -0.0017(12) -0.0094(13) 0.0091(13)
N8 0.0448(17) 0.0276(12) 0.0433(14) 0.0041(10) -0.0002(12) 0.0055(12)
N9 0.0391(16) 0.0384(14) 0.0393(14) 0.0015(12) 0.0020(12) 0.0057(12)
C1 0.056(2) 0.058(2) 0.061(2) 0.0194(19) -0.0081(19) 0.0082(19)
C2 0.051(2) 0.083(3) 0.049(2) 0.017(2) -0.0128(18) -0.002(2)
C3 0.055(2) 0.070(3) 0.0424(19) 0.0005(18) -0.0080(17) -0.004(2)
C4 0.0393(19) 0.0515(19) 0.0411(17) -0.0043(15) -0.0004(15) -0.0047(16)
C5 0.059(2) 0.0488(19) 0.052(2) -0.0117(17) -0.0012(18) 0.0027(18)
C6 0.055(2) 0.0392(18) 0.063(2) -0.0061(17) -0.0019(19) 0.0095(17)
C7 0.0393(19) 0.0376(16) 0.0468(18) 0.0033(14) 0.0021(15) 0.0041(14)
C8 0.046(2) 0.0446(18) 0.057(2) 0.0116(16) 0.0013(17) 0.0080(16)
C9 0.057(2) 0.059(2) 0.0416(18) 0.0113(16) -0.0010(17) 0.0112(18)
C10 0.056(2) 0.054(2) 0.0377(17) 0.0000(15) -0.0011(16) 0.0083(18)
C11 0.0343(17) 0.0373(16) 0.0390(16) 0.0003(13) 0.0032(13) 0.0016(13)
C12 0.0350(18) 0.0402(16) 0.0402(17) 0.0053(13) 0.0007(14) -0.0003(14)
C21 0.050(2) 0.0377(16) 0.0482(19) 0.0086(14) -0.0058(16) 0.0090(15)
C22 0.046(2) 0.0513(19) 0.0405(17) 0.0106(15) -0.0105(15) 0.0039(16)
C23 0.049(2) 0.0469(18) 0.0347(16) -0.0018(14) -0.0077(15) 0.0011(16)
C24 0.0381(18) 0.0377(16) 0.0368(16) 0.0015(13) -0.0013(14) 0.0007(14)
C25 0.058(2) 0.0361(16) 0.0411(17) -0.0062(14) -0.0048(16) 0.0034(16)
C26 0.052(2) 0.0319(15) 0.056(2) 0.0019(14) -0.0057(17) 0.0085(15)
C27 0.0354(17) 0.0371(15) 0.0388(16) 0.0072(13) -0.0004(14) 0.0021(14)
C28 0.0403(19) 0.0452(17) 0.0477(18) 0.0155(15) -0.0008(15) 0.0079(15)
C29 0.047(2) 0.065(2) 0.0349(17) 0.0144(16) -0.0024(15) 0.0077(18)
C30 0.049(2) 0.058(2) 0.0341(16) 0.0016(15) -0.0021(15) 0.0056(17)
C31 0.0297(16) 0.0358(15) 0.0347(15) 0.0044(12) 0.0022(13) 0.0017(13)
C32 0.0309(16) 0.0340(14) 0.0347(15) 0.0045(12) -0.0003(13) 0.0016(13)
O1 0.0634(16) 0.0445(12) 0.0367(11) 0.0032(9) 0.0051(10) 0.0220(11)
O2 0.086(2) 0.0514(14) 0.0380(9) 0.0073(10) 0.0023(12) 0.0317(14)
O3 0.0733(19) 0.0513(13) 0.0338(12) -0.0020(10) 0.0030(12) 0.0054(13)
O4 0.0622(16) 0.0387(13) 0.099(2) -0.0083(14) -0.0363(16) 0.0237(12)
O5 0.0500(15) 0.102(2) 0.0449(13) -0.0142(13) -0.0126(12) 0.0169(13)
O6 0.069(2) 0.084(2) 0.101(2) 0.0178(18) -0.053(2) 0.0051(17)
O7 0.0548(15) 0.0349(12) 0.0726(16) -0.0040(11) -0.0285(12) 0.0064(11)
O8 0.0390(13) 0.0376(12) 0.0824(17) -0.0145(12) -0.0190(13) 0.0164(10)
O9 0.0584(18) 0.0748(19) 0.0724(18) -0.0043(15) -0.0345(15) 0.0206(15)
O10 0.0559(16) 0.0278(11) 0.0769(17) 0.0007(11) 0.0046(14) -0.0038(11)
O11 0.0389(14) 0.0269(8) 0.0747(16) 0.0047(10) 0.0073(12) 0.0080(10)
O12 0.0433(13) 0.0323(11) 0.0855(17) 0.0095(11) 0.0109(13) 0.0089(9)
O13 0.0631(17) 0.0417(12) 0.0482(13) 0.0049(10) 0.0151(11) 0.0206(11)
O14 0.080(2) 0.0362(12) 0.0572(14) 0.0039(10) 0.0262(12) 0.0091(12)
O15 0.0565(16) 0.0558(14) 0.0401(13) 0.0008(11) 0.0013(11) 0.0115(12)
O16 0.0492(15) 0.0250(10) 0.0923(19) 0.0062(11) 0.0120(14) 0.0115(10)
O17 0.0503(16) 0.0416(13) 0.101(2) -0.0094(13) -0.0070(15) 0.0096(12)

loop_
_atom_type_symbol
_atom_type_description
_atom_type_scat_dispersion_real
_atom_type_scat_dispersion_imag
_atom_type_scat_source
C C 0.0033 0.0016 'International Tables Vol C Tables 4.2.6.8 and 6.1.1.4'
H H 0.0000 0.0000 'International Tables Vol C Tables 4.2.6.8 and 6.1.1.4'
N N 0.0061 0.0033 'International Tables Vol C Tables 4.2.6.8 and 6.1.1.4'
Nd Nd -0.1943 3.0179 'International Tables Vol C Tables 4.2.6.8 and 6.1.1.4'
O O 0.0106 0.0060 'International Tables Vol C Tables 4.2.6.8 and 6.1.1.4'

loop_
_geom_angle_atom_site_label_1
_geom_angle_atom_site_label_2
_geom_angle_atom_site_label_3
_geom_angle
_geom_angle_site_symmetry_1
_geom_angle_site_symmetry_3
O16 Nd1 O5 101.49(10) . .
O16 Nd1 O14 67.38(8) . .
O5 Nd1 O14 70.05(10) . .
O16 Nd1 O8 116.42(9) . .
O5 Nd1 O8 128.52(9) . .
O14 Nd1 O8 92.94(10) . .
O16 Nd1 O11 177.59(8) . .
O5 Nd1 O11 76.81(10) . .
O14 Nd1 O11 113.32(8) . .
O8 Nd1 O11 65.96(8) . .
O16 Nd1 O7 69.20(8) . .
O5 Nd1 O7 157.11(10) . .
O14 Nd1 O7 87.08(9) . .
O8 Nd1 O7 49.14(7) . .
O11 Nd1 O7 113.02(8) . .
O16 Nd1 O4 68.28(9) . .
O5 Nd1 O4 49.45(9) . .
O14 Nd1 O4 90.24(11) . .
O8 Nd1 O4 175.10(8) . .
O11 Nd1 O4 109.33(8) . .
O7 Nd1 O4 134.86(8) . .
O16 Nd1 O1 68.31(8) . .
O5 Nd1 O1 116.40(9) . .
O14 Nd1 O1 135.56(7) . .
O8 Nd1 O1 109.55(8) . .
O11 Nd1 O1 110.82(8) . .
O7 Nd1 O1 80.50(9) . .
O4 Nd1 O1 70.41(9) . .
O16 Nd1 O2 107.78(9) . .
O5 Nd1 O2 132.56(10) . .
O14 Nd1 O2 156.37(10) . .
O8 Nd1 O2 67.93(9) . .
O11 Nd1 O2 72.54(8) . .
O7 Nd1 O2 70.03(9) . .
O4 Nd1 O2 109.85(10) . .
O1 Nd1 O2 48.14(8) . .
O16 Nd1 O13 115.83(8) . .
O5 Nd1 O13 64.56(9) . .
O14 Nd1 O13 48.66(7) . .
O8 Nd1 O13 67.99(9) . .
O11 Nd1 O13 65.09(8) . .
O7 Nd1 O13 99.81(9) . .
O4 Nd1 O13 111.72(9) . .
O1 Nd1 O13 175.73(6) . .
O2 Nd1 O13 127.90(8) . .
O16 Nd1 O12 129.81(8) . .
O5 Nd1 O12 65.01(9) . .
O14 Nd1 O12 134.15(9) . .
O8 Nd1 O12 107.72(8) . .
O11 Nd1 O12 47.97(8) . .
O7 Nd1 O12 137.23(8) . .
O4 Nd1 O12 67.44(9) . .
O1 Nd1 O12 75.57(8) . .
O2 Nd1 O12 67.56(9) . .
O13 Nd1 O12 101.65(8) . .
O16 Nd1 N6 84.79(9) . .
O5 Nd1 N6 25.03(9) . .
O14 Nd1 N6 79.91(10) . .
O8 Nd1 N6 153.23(9) . .
O11 Nd1 N6 93.05(9) . .
O7 Nd1 N6 153.81(8) . .
O4 Nd1 N6 24.43(9) . .
O1 Nd1 N6 92.98(9) . .
O2 Nd1 N6 123.39(10) . .
O13 Nd1 N6 88.56(9) . .
O12 Nd1 N6 63.14(8) . .
C1 N1 C12 116.1(3) . .
C10 N2 C11 122.5(3) . .
C10 N2 HN2 126.3 . .
C11 N2 HN2 110.8 . .
C21 N3 C32 116.5(3) . .
C30 N4 C31 122.9(3) . .
C30 N4 HN4 121.9 . .
C31 N4 HN4 115.1 . .
O3 N5 O2 121.0(3) . .
O3 N5 O1 121.9(3) . .
O2 N5 O1 117.1(3) . .
O6 N6 O4 123.2(4) . .
O6 N6 O5 120.2(3) . .
O4 N6 O5 116.6(3) . .
O6 N6 Nd1 175.5(3) . .
O4 N6 Nd1 59.72(16) . .
O5 N6 Nd1 56.96(15) . .
O9 N7 O8 122.1(3) . .
O9 N7 O7 121.8(3) . .
O8 N7 O7 116.1(2) . .
O10 N8 O11 120.6(3) . .
O10 N8 O12 121.4(3) . .
O11 N8 O12 118.0(2) . .
O15 N9 O13 121.8(3) . .
O15 N9 O14 121.5(3) . .
O13 N9 O14 116.7(3) . .
N1 C1 C2 123.5(4) . .
N1 C1 H1 118.2 . .
C2 C1 H1 118.2 . .
C3 C2 C1 119.9(3) . .
C3 C2 H2 120.0 . .
C1 C2 H2 120.0 . .
C2 C3 C4 119.1(4) . .
C2 C3 H3 120.4 . .
C4 C3 H3 120.4 . .
C12 C4 C3 116.7(3) . .
C12 C4 C5 119.9(3) . .
C3 C4 C5 123.4(3) . .
C6 C5 C4 121.3(3) . .
C6 C5 H5 119.4 . .
C4 C5 H5 119.4 . .
C5 C6 C7 121.1(3) . .
C5 C6 H6 119.5 . .
C7 C6 H6 119.5 . .
C11 C7 C8 118.3(3) . .
C11 C7 C6 118.4(3) . .
C8 C7 C6 123.3(3) . .
C9 C8 C7 120.7(3) . .
C9 C8 H8 119.6 . .
C7 C8 H8 119.6 . .
C8 C9 C10 119.0(3) . .
C8 C9 H9 120.5 . .
C10 C9 H9 120.5 . .
N2 C10 C9 120.5(3) . .
N2 C10 H10 119.7 . .
C9 C10 H10 119.7 . .
N2 C11 C7 118.8(3) . .
N2 C11 C12 119.5(3) . .
C7 C11 C12 121.7(3) . .
N1 C12 C4 124.6(3) . .
N1 C12 C11 117.7(3) . .
C4 C12 C11 117.7(3) . .
N3 C21 C22 123.8(3) . .
N3 C21 H21 118.1 . .
C22 C21 H21 118.1 . .
C23 C22 C21 119.3(3) . .
C23 C22 H22 120.4 . .
C21 C22 H22 120.4 . .
C22 C23 C24 119.6(3) . .
C22 C23 H23 120.2 . .
C24 C23 H23 120.2 . .
C32 C24 C23 116.4(3) . .
C32 C24 C25 119.9(3) . .
C23 C24 C25 123.8(3) . .
C26 C25 C24 121.8(3) . .
C26 C25 H25 119.1 . .
C24 C25 H25 119.1 . .
C25 C26 C27 120.4(3) . .
C25 C26 H26 119.8 . .
C27 C26 H26 119.8 . .
C31 C27 C28 118.2(3) . .
C31 C27 C26 118.7(3) . .
C28 C27 C26 123.1(3) . .
C29 C28 C27 120.2(3) . .
C29 C28 H28 119.9 . .
C27 C28 H28 119.9 . .
C28 C29 C30 119.7(3) . .
C28 C29 H29 120.1 . .
C30 C29 H29 120.1 . .
N4 C30 C29 120.1(3) . .
N4 C30 H30 120.0 . .
C29 C30 H30 120.0 . .
N4 C31 C27 118.9(3) . .
N4 C31 C32 119.4(3) . .
C27 C31 C32 121.6(3) . .
N3 C32 C24 124.4(3) . .
N3 C32 C31 118.0(3) . .
C24 C32 C31 117.5(3) . .
N5 O1 Nd1 98.17(18) . .
N5 O2 Nd1 96.62(17) . .
N6 O4 Nd1 95.8(2) . .
N6 O5 Nd1 98.01(19) . .
N7 O7 Nd1 96.21(16) . .
N7 O8 Nd1 97.32(17) . .
N8 O11 Nd1 100.05(17) . .
N8 O12 Nd1 93.53(18) . .
N9 O13 Nd1 94.10(17) . .
N9 O14 Nd1 98.26(17) . .
Nd1 O16 H16A 128.4 . .
Nd1 O16 H16B 116.3 . .
H16A O16 H16B 114.7 . .
H17B O17 H17A 112.2 . .

loop_
_geom_bond_atom_site_label_1
_geom_bond_atom_site_label_2
_geom_bond_distance
_geom_bond_site_symmetry_2
Nd1 O16 2.457(2) .
Nd1 O5 2.516(2) .
Nd1 O14 2.545(2) .
Nd1 O8 2.558(2) .
Nd1 O11 2.565(2) .
Nd1 O7 2.579(2) .
Nd1 O4 2.580(3) .
Nd1 O1 2.591(2) .
Nd1 O2 2.623(2) .
Nd1 O13 2.634(2) .
Nd1 O12 2.696(2) .
Nd1 N6 2.972(3) .
N1 C1 1.330(4) .
N1 C12 1.352(4) .
N2 C10 1.325(4) .
N2 C11 1.365(4) .
N2 HN2 0.8600 .
N3 C21 1.324(4) .
N3 C32 1.346(4) .
N4 C30 1.324(4) .
N4 C31 1.367(4) .
N4 HN4 0.8601 .
N5 O3 1.236(3) .
N5 O2 1.247(4) .
N5 O1 1.247(3) .
N6 O6 1.225(4) .
N6 O4 1.236(4) .
N6 O5 1.270(4) .
N7 O9 1.216(4) .
N7 O8 1.257(3) .
N7 O7 1.261(3) .
N8 O10 1.242(3) .
N8 O11 1.247(4) .
N8 O12 1.252(3) .
N9 O15 1.228(3) .
N9 O13 1.252(3) .
N9 O14 1.257(3) .
C1 C2 1.399(6) .
C1 H1 0.9300 .
C2 C3 1.351(6) .
C2 H2 0.9300 .
C3 C4 1.408(5) .
C3 H3 0.9300 .
C4 C12 1.404(5) .
C4 C5 1.432(5) .
C5 C6 1.340(5) .
C5 H5 0.9300 .
C6 C7 1.432(5) .
C6 H6 0.9300 .
C7 C11 1.391(4) .
C7 C8 1.401(5) .
C8 C9 1.367(5) .
C8 H8 0.9300 .
C9 C10 1.378(5) .
C9 H9 0.9300 .
C10 H10 0.9300 .
C11 C12 1.440(4) .
C21 C22 1.399(5) .
C21 H21 0.9300 .
C22 C23 1.353(5) .
C22 H22 0.9300 .
C23 C24 1.410(4) .
C23 H23 0.9300 .
C24 C32 1.408(4) .
C24 C25 1.427(5) .
C25 C26 1.344(5) .
C25 H25 0.9300 .
C26 C27 1.434(5) .
C26 H26 0.9300 .
C27 C31 1.394(4) .
C27 C28 1.410(4) .
C28 C29 1.369(5) .
C28 H28 0.9300 .
C29 C30 1.380(5) .
C29 H29 0.9300 .
C30 H30 0.9300 .
C31 C32 1.439(4) .
O16 H16A 0.8200 .
O16 H16B 0.8200 .
O17 H17B 0.8200 .
O17 H17A 0.8200 .

loop_
_geom_hbond_atom_site_label_D
_geom_hbond_atom_site_label_H
_geom_hbond_atom_site_label_A
_geom_hbond_site_symmetry_D
_geom_hbond_site_symmetry_H
_geom_hbond_site_symmetry_A
_geom_hbond_distance_DH
_geom_hbond_distance_HA
_geom_hbond_distance_DA
_geom_hbond_angle_DHA
_geom_hbond_publ_flag
N2 HN2 O15 . . 1_645 0.86 2.16 2.907(4) 145 yes
N2 HN2 N1 . . 1_555 0.86 2.29 2.742(4) 113 yes
N4 HN4 O3 . . 1_565 0.86 2.10 2.894(4) 153 yes
N4 HN4 N3 . . 1_555 0.86 2.35 2.742(3) 108 yes
O16 H16A O17 . . 1_555 0.82 1.89 2.705(3) 175 yes
O16 H16B O4 . . 1_555 0.82 2.57 2.827(4) 100 yes
O16 H16B O10 . . 1_545 0.82 2.23 3.044(3) 173 yes
O16 H16B O11 . . 1_545 0.82 2.52 3.014(2) 120 yes
O17 H17A O8 . . 1_545 0.82 2.04 2.858(3) 175 yes
O17 H17B O10 . . 1_445 0.82 2.16 2.963(3) 168 yes
C2 H2 O14 . . 2_656 0.93 2.52 3.321(5) 144 yes
C5 H5 O5 . . 2_666 0.93 2.47 3.335(4) 155 yes
C8 H8 O6 . . 1_555 0.93 2.38 3.221(5) 150 yes
C10 H10 O13 . . 1_645 0.93 2.56 3.160(4) 122 yes
C22 H22 O2 . . 2_575 0.93 2.55 3.210(4) 128 yes
C30 H30 O1 . . 1_565 0.93 2.58 3.192(4) 124 yes
